data_7248000
loop_
_publ_author_name
'Venka Reddy, Pammi'
'Nagireddy, Attunuri'
'Nanubolu, Jagadeesh Babu'
'Sridhar Reddy, Maddi'

_publ_section_title
;
 Photoinduced arylative formal 4-endo-dig cyclization of propargyl
 alcohols/amines to access strained heterocycles
;
_journal_issue 5
_journal_name_full 'Green Chemistry'
_journal_page_first 2705
_journal_page_last 2711
_journal_paper_doi 10.1039/D3GC03540A
_journal_volume 26
_journal_year 2024
_chemical_formula_moiety 'C10 H12 O3'
_chemical_formula_sum 'C10 H12 O3'
_chemical_formula_weight 180.20
_chemical_name_systematic 2-hydroxy-1-(4-hydroxyphenyl)-2-methylpropan-1-one
_space_group_crystal_system monoclinic
_space_group_IT_number 14
_space_group_name_Hall '-P 2yn'
_space_group_name_H-M_alt 'P 1 21/n 1'
_atom_sites_solution_hydrogens mixed
_audit_creation_method SHELXL-2019/3
_audit_update_record
;
2023-09-16 deposited with the CCDC.	2024-01-10 downloaded from the CCDC.
;
_cell_angle_alpha 90
_cell_angle_beta 95.1478(8)
_cell_angle_gamma 90
_cell_formula_units_Z 8
_cell_length_a 8.8036(2)
_cell_length_b 21.7067(4)
_cell_length_c 9.8524(2)
_cell_measurement_reflns_used 9935
_cell_measurement_temperature 294(2)
_cell_measurement_theta_max 27.572
_cell_measurement_theta_min 2.277
_cell_volume 1875.17(7)
_computing_cell_refinement '<i>SAINT</i> (Bruker, 2016)'
_computing_data_collection '<i>APEX3</i> (Bruker, 2016)'
_computing_data_reduction 'Bruker SAINT'
_computing_structure_refinement 'SHELXL-2019/2 (Sheldrick, 2019)'
_computing_structure_solution 'SHELXT 2018/2 (Sheldrick, 2018)'
_diffrn_ambient_temperature 294(2)
_diffrn_measured_fraction_theta_full 0.995
_diffrn_measured_fraction_theta_max 0.983
_diffrn_measurement_device_type 'Bruker D8 QUEST PHOTON III C7 HPAD'
_diffrn_measurement_method '\w and \f'
_diffrn_radiation_type MoK\a
_diffrn_radiation_wavelength 0.71073
_diffrn_reflns_av_R_equivalents 0.0349
_diffrn_reflns_av_unetI/netI 0.0348
_diffrn_reflns_Laue_measured_fraction_full 0.995
_diffrn_reflns_Laue_measured_fraction_max 0.983
_diffrn_reflns_limit_h_max 12
_diffrn_reflns_limit_h_min -12
_diffrn_reflns_limit_k_max 30
_diffrn_reflns_limit_k_min -29
_diffrn_reflns_limit_l_max 11
_diffrn_reflns_limit_l_min -13
_diffrn_reflns_number 31550
_diffrn_reflns_point_group_measured_fraction_full 0.995
_diffrn_reflns_point_group_measured_fraction_max 0.983
_diffrn_reflns_theta_full 25.242
_diffrn_reflns_theta_max 30.468
_diffrn_reflns_theta_min 2.278
_diffrn_source microfocus
_exptl_absorpt_coefficient_mu 0.094
_exptl_absorpt_correction_T_max 0.7461
_exptl_absorpt_correction_T_min 0.6546
_exptl_absorpt_correction_type multi-scan
_exptl_absorpt_process_details
;
 SADABS 2016/2: Krause, L., Herbst-Irmer, R., Sheldrick G.M. & Stalke D.,
 J. Appl. Cryst. 48 (2015) 3-10
;
_exptl_crystal_density_diffrn 1.277
_exptl_crystal_description BLOCK
_exptl_crystal_F_000 768
_exptl_crystal_recrystallization_method 'Re-crystallisation from solvent: Acetonitrile'
_exptl_crystal_size_max 0.260
_exptl_crystal_size_mid 0.240
_exptl_crystal_size_min 0.220
_refine_diff_density_max 0.240
_refine_diff_density_min -0.174
_refine_diff_density_rms 0.035
_refine_ls_extinction_method none
_refine_ls_goodness_of_fit_ref 1.051
_refine_ls_hydrogen_treatment mixed
_refine_ls_matrix_type full
_refine_ls_number_parameters 255
_refine_ls_number_reflns 5603
_refine_ls_number_restraints 1
_refine_ls_restrained_S_all 1.051
_refine_ls_R_factor_all 0.0827
_refine_ls_R_factor_gt 0.0482
_refine_ls_shift/su_max 0.000
_refine_ls_shift/su_mean 0.000
_refine_ls_structure_factor_coef Fsqd
_refine_ls_weighting_details 'w=1/[\s^2^(Fo^2^)+(0.0587P)^2^+0.3237P] where P=(Fo^2^+2Fc^2^)/3'
_refine_ls_weighting_scheme calc
_refine_ls_wR_factor_gt 0.1200
_refine_ls_wR_factor_ref 0.1382
_reflns_Friedel_coverage 0.000
_reflns_number_gt 3636
_reflns_number_total 5603
_reflns_threshold_expression 'I > 2\s(I)'
_cod_data_source_file d3gc03540a2.cif
_cod_data_source_block KB950_0m
_cod_depositor_comments 'Adding full bibliography for 7247999--7248000.cif.'
_cod_original_sg_symbol_H-M 'P 21/n'
_cod_database_code 7248000
_shelx_shelxl_version_number 2019/3
_shelx_space_group_comment
;
The symmetry employed for this shelxl refinement is uniquely defined
by the following loop, which should always be used as a source of
symmetry information in preference to the above space-group names.
They are only intended as comments.
;
_shelx_estimated_absorpt_t_min 0.976
_shelx_estimated_absorpt_t_max 0.980

loop_
_space_group_symop_operation_xyz
'x, y, z'
'-x+1/2, y+1/2, -z+1/2'
'-x, -y, -z'
'x-1/2, -y-1/2, z-1/2'

loop_
_atom_site_label
_atom_site_type_symbol
_atom_site_fract_x
_atom_site_fract_y
_atom_site_fract_z
_atom_site_U_iso_or_equiv
_atom_site_adp_type
_atom_site_occupancy
_atom_site_site_symmetry_order
_atom_site_calc_flag
_atom_site_refinement_flags_posn
_atom_site_refinement_flags_adp
_atom_site_refinement_flags_occupancy
_atom_site_disorder_assembly
_atom_site_disorder_group
C1A C 0.14912(16) 0.59338(6) 1.22681(13) 0.0425(3) Uani 1 1 d . . . . .
C2A C 0.28162(16) 0.56286(6) 1.20173(13) 0.0417(3) Uani 1 1 d . . . . .
H2A H 0.352303 0.552188 1.273735 0.050 Uiso 1 1 calc R U . . .
C3A C 0.30884(15) 0.54827(6) 1.07003(13) 0.0413(3) Uani 1 1 d . . . . .
H3A H 0.397774 0.527288 1.054590 0.050 Uiso 1 1 calc R U . . .
C4A C 0.20685(15) 0.56407(6) 0.95959(12) 0.0385(3) Uani 1 1 d . . . . .
C5A C 0.07537(17) 0.59579(8) 0.98692(14) 0.0546(4) Uani 1 1 d . . . . .
H5A H 0.006066 0.607729 0.914919 0.065 Uiso 1 1 calc R U . . .
C6A C 0.04587(18) 0.60985(8) 1.11864(15) 0.0589(4) Uani 1 1 d . . . . .
H6A H -0.043442 0.630415 1.134720 0.071 Uiso 1 1 calc R U . . .
C7A C 0.24600(15) 0.54548(6) 0.82142(13) 0.0387(3) Uani 1 1 d . . . . .
C8A C 0.17506(15) 0.57689(6) 0.69134(12) 0.0384(3) Uani 1 1 d . . . . .
C9A C 0.01403(18) 0.55299(9) 0.65765(16) 0.0649(5) Uani 1 1 d . . . . .
H9AA H -0.028158 0.570748 0.573302 0.097 Uiso 1 1 calc R U . . .
H9AB H -0.047844 0.564172 0.729207 0.097 Uiso 1 1 calc R U . . .
H9AC H 0.016259 0.508955 0.649118 0.097 Uiso 1 1 calc R U . . .
C10A C 0.1857(2) 0.64642(7) 0.69984(16) 0.0611(4) Uani 1 1 d . . . . .
H10A H 0.153440 0.663929 0.612511 0.092 Uiso 1 1 calc R U . . .
H10B H 0.289268 0.658214 0.726102 0.092 Uiso 1 1 calc R U . . .
H10C H 0.121117 0.661192 0.766297 0.092 Uiso 1 1 calc R U . . .
O1A O 0.11575(14) 0.60857(5) 1.35400(10) 0.0576(3) Uani 1 1 d . . . . .
H1AO H 0.172(3) 0.5885(11) 1.417(2) 0.095(7) Uiso 1 1 d . . . . .
O2A O 0.33770(13) 0.50404(5) 0.80953(10) 0.0564(3) Uani 1 1 d . . . . .
O3A O 0.26334(12) 0.56015(5) 0.58147(9) 0.0488(3) Uani 1 1 d . . . . .
H3AO H 0.300(3) 0.5227(11) 0.599(2) 0.097(7) Uiso 1 1 d . . . . .
C1B C 0.36352(18) 0.31758(7) 0.07343(14) 0.0488(3) Uani 1 1 d . . . . .
C2B C 0.36224(18) 0.37948(7) 0.10673(14) 0.0495(3) Uani 1 1 d . . . . .
H2B H 0.360322 0.409172 0.038550 0.059 Uiso 1 1 calc R U . . .
C3B C 0.36380(16) 0.39693(6) 0.24101(14) 0.0450(3) Uani 1 1 d . . . . .
H3B H 0.364215 0.438665 0.262360 0.054 Uiso 1 1 calc R U . . .
C4B C 0.36480(14) 0.35390(6) 0.34600(13) 0.0383(3) Uani 1 1 d . . . . .
C5B C 0.36590(16) 0.29157(6) 0.30918(14) 0.0440(3) Uani 1 1 d . . . . .
H5B H 0.366806 0.261635 0.376783 0.053 Uiso 1 1 calc R U . . .
C6B C 0.36567(17) 0.27371(7) 0.17546(15) 0.0476(3) Uani 1 1 d . . . . .
H6B H 0.366970 0.232062 0.153444 0.057 Uiso 1 1 calc R U . . .
C7B C 0.36326(15) 0.37715(6) 0.48680(13) 0.0405(3) Uani 1 1 d . . . . .
C8B C 0.35896(16) 0.33377(6) 0.60979(13) 0.0427(3) Uani 1 1 d . . . . .
C9B C 0.21347(18) 0.29533(8) 0.59987(17) 0.0559(4) Uani 1 1 d . . . . .
H9BA H 0.126762 0.321835 0.581571 0.084 Uiso 1 1 calc R U . . .
H9BB H 0.205614 0.274043 0.684363 0.084 Uiso 1 1 calc R U . . .
H9BC H 0.216418 0.265895 0.527422 0.084 Uiso 1 1 calc R U . . .
C10B C 0.50421(18) 0.29540(8) 0.63052(17) 0.0557(4) Uani 1 1 d . . . . .
H10D H 0.506067 0.266009 0.557881 0.084 Uiso 1 1 calc R U . . .
H10E H 0.506624 0.274071 0.716046 0.084 Uiso 1 1 calc R U . . .
H10F H 0.591429 0.321957 0.630700 0.084 Uiso 1 1 calc R U . . .
O1B O 0.36186(19) 0.29697(7) -0.05591(12) 0.0798(4) Uani 1 1 d . . . . .
H1BO H 0.361(3) 0.3290(12) -0.110(3) 0.103(8) Uiso 1 1 d . . . . .
O2B O 0.36385(15) 0.43252(5) 0.50930(11) 0.0607(3) Uani 1 1 d . . . . .
O3B O 0.35404(15) 0.37158(6) 0.72847(11) 0.0621(3) Uani 1 1 d D . . . .
H3BO H 0.354(2) 0.4091(7) 0.699(2) 0.081(7) Uiso 1 1 d D . . . .

loop_
_atom_site_aniso_label
_atom_site_aniso_U_11
_atom_site_aniso_U_22
_atom_site_aniso_U_33
_atom_site_aniso_U_23
_atom_site_aniso_U_13
_atom_site_aniso_U_12
C1A 0.0574(8) 0.0427(7) 0.0282(6) 0.0005(5) 0.0086(5) 0.0071(6)
C2A 0.0513(7) 0.0436(7) 0.0293(6) 0.0011(5) -0.0014(5) 0.0066(6)
C3A 0.0458(7) 0.0439(7) 0.0343(7) -0.0010(5) 0.0045(5) 0.0099(5)
C4A 0.0470(7) 0.0419(7) 0.0268(6) -0.0004(5) 0.0038(5) 0.0080(5)
C5A 0.0548(8) 0.0785(11) 0.0300(7) 0.0000(7) 0.0013(6) 0.0263(8)
C6A 0.0591(9) 0.0817(12) 0.0365(8) -0.0017(7) 0.0085(6) 0.0306(8)
C7A 0.0445(7) 0.0410(7) 0.0307(6) -0.0022(5) 0.0038(5) 0.0056(5)
C8A 0.0472(7) 0.0414(7) 0.0269(6) -0.0014(5) 0.0056(5) 0.0067(5)
C9A 0.0518(9) 0.1012(14) 0.0408(9) -0.0035(9) -0.0012(7) -0.0080(9)
C10A 0.0940(12) 0.0437(9) 0.0466(9) 0.0006(7) 0.0114(8) 0.0118(8)
O1A 0.0804(8) 0.0658(7) 0.0276(5) -0.0007(5) 0.0110(5) 0.0220(6)
O2A 0.0710(7) 0.0601(7) 0.0380(5) -0.0037(5) 0.0050(5) 0.0293(5)
O3A 0.0647(6) 0.0533(6) 0.0301(5) 0.0011(4) 0.0123(4) 0.0136(5)
C1B 0.0618(9) 0.0500(8) 0.0351(7) -0.0034(6) 0.0068(6) -0.0007(6)
C2B 0.0677(9) 0.0457(8) 0.0360(7) 0.0074(6) 0.0092(6) 0.0013(7)
C3B 0.0562(8) 0.0364(7) 0.0435(8) 0.0014(6) 0.0105(6) 0.0009(6)
C4B 0.0424(6) 0.0376(7) 0.0355(7) 0.0005(5) 0.0066(5) 0.0013(5)
C5B 0.0570(8) 0.0368(7) 0.0387(7) 0.0035(6) 0.0071(6) -0.0012(6)
C6B 0.0627(9) 0.0374(7) 0.0432(8) -0.0046(6) 0.0077(6) -0.0024(6)
C7B 0.0449(7) 0.0393(7) 0.0379(7) -0.0001(5) 0.0070(5) 0.0024(5)
C8B 0.0518(7) 0.0427(7) 0.0340(7) -0.0012(6) 0.0066(5) 0.0026(6)
C9B 0.0555(9) 0.0600(9) 0.0539(9) 0.0084(7) 0.0143(7) -0.0029(7)
C10B 0.0560(9) 0.0563(9) 0.0535(9) 0.0033(7) -0.0024(7) 0.0093(7)
O1B 0.1451(14) 0.0601(8) 0.0351(6) -0.0050(6) 0.0134(7) 0.0002(8)
O2B 0.0981(9) 0.0392(6) 0.0464(6) -0.0044(5) 0.0148(6) 0.0023(5)
O3B 0.1011(9) 0.0509(7) 0.0353(6) -0.0028(5) 0.0114(5) 0.0056(6)

loop_
_atom_type_symbol
_atom_type_description
_atom_type_scat_dispersion_real
_atom_type_scat_dispersion_imag
_atom_type_scat_source
C C 0.0033 0.0016 'International Tables Vol C Tables 4.2.6.8 and 6.1.1.4'
H H 0.0000 0.0000 'International Tables Vol C Tables 4.2.6.8 and 6.1.1.4'
O O 0.0106 0.0060 'International Tables Vol C Tables 4.2.6.8 and 6.1.1.4'

loop_
_geom_angle_atom_site_label_1
_geom_angle_atom_site_label_2
_geom_angle_atom_site_label_3
_geom_angle
_geom_angle_site_symmetry_1
_geom_angle_site_symmetry_3
_geom_angle_publ_flag
O1A C1A C2A 122.61(12) . . ?
O1A C1A C6A 117.90(12) . . ?
C2A C1A C6A 119.49(12) . . ?
C3A C2A C1A 119.96(12) . . ?
C3A C2A H2A 120.0 . . ?
C1A C2A H2A 120.0 . . ?
C2A C3A C4A 121.73(12) . . ?
C2A C3A H3A 119.1 . . ?
C4A C3A H3A 119.1 . . ?
C3A C4A C5A 117.39(12) . . ?
C3A C4A C7A 117.53(11) . . ?
C5A C4A C7A 125.08(12) . . ?
C6A C5A C4A 121.36(13) . . ?
C6A C5A H5A 119.3 . . ?
C4A C5A H5A 119.3 . . ?
C5A C6A C1A 120.06(13) . . ?
C5A C6A H6A 120.0 . . ?
C1A C6A H6A 120.0 . . ?
O2A C7A C4A 119.76(12) . . ?
O2A C7A C8A 118.05(11) . . ?
C4A C7A C8A 122.19(11) . . ?
O3A C8A C10A 105.02(11) . . ?
O3A C8A C9A 107.87(11) . . ?
C10A C8A C9A 113.86(13) . . ?
O3A C8A C7A 108.08(10) . . ?
C10A C8A C7A 112.23(11) . . ?
C9A C8A C7A 109.45(12) . . ?
C8A C9A H9AA 109.5 . . ?
C8A C9A H9AB 109.5 . . ?
H9AA C9A H9AB 109.5 . . ?
C8A C9A H9AC 109.5 . . ?
H9AA C9A H9AC 109.5 . . ?
H9AB C9A H9AC 109.5 . . ?
C8A C10A H10A 109.5 . . ?
C8A C10A H10B 109.5 . . ?
H10A C10A H10B 109.5 . . ?
C8A C10A H10C 109.5 . . ?
H10A C10A H10C 109.5 . . ?
H10B C10A H10C 109.5 . . ?
C1A O1A H1AO 112.5(15) . . ?
C8A O3A H3AO 107.5(15) . . ?
O1B C1B C2B 123.11(14) . . ?
O1B C1B C6B 117.15(14) . . ?
C2B C1B C6B 119.74(13) . . ?
C3B C2B C1B 119.74(13) . . ?
C3B C2B H2B 120.1 . . ?
C1B C2B H2B 120.1 . . ?
C2B C3B C4B 121.91(13) . . ?
C2B C3B H3B 119.0 . . ?
C4B C3B H3B 119.0 . . ?
C3B C4B C5B 117.06(12) . . ?
C3B C4B C7B 117.92(12) . . ?
C5B C4B C7B 125.02(12) . . ?
C6B C5B C4B 121.44(13) . . ?
C6B C5B H5B 119.3 . . ?
C4B C5B H5B 119.3 . . ?
C5B C6B C1B 120.10(13) . . ?
C5B C6B H6B 119.9 . . ?
C1B C6B H6B 119.9 . . ?
O2B C7B C4B 120.40(12) . . ?
O2B C7B C8B 117.34(12) . . ?
C4B C7B C8B 122.26(11) . . ?
O3B C8B C10B 106.86(12) . . ?
O3B C8B C9B 106.21(12) . . ?
C10B C8B C9B 113.54(13) . . ?
O3B C8B C7B 107.28(11) . . ?
C10B C8B C7B 111.13(11) . . ?
C9B C8B C7B 111.38(12) . . ?
C8B C9B H9BA 109.5 . . ?
C8B C9B H9BB 109.5 . . ?
H9BA C9B H9BB 109.5 . . ?
C8B C9B H9BC 109.5 . . ?
H9BA C9B H9BC 109.5 . . ?
H9BB C9B H9BC 109.5 . . ?
C8B C10B H10D 109.5 . . ?
C8B C10B H10E 109.5 . . ?
H10D C10B H10E 109.5 . . ?
C8B C10B H10F 109.5 . . ?
H10D C10B H10F 109.5 . . ?
H10E C10B H10F 109.5 . . ?
C1B O1B H1BO 107.9(16) . . ?
C8B O3B H3BO 105.4(14) . . ?

loop_
_geom_bond_atom_site_label_1
_geom_bond_atom_site_label_2
_geom_bond_distance
_geom_bond_site_symmetry_2
_geom_bond_publ_flag
C1A O1A 1.3532(16) . ?
C1A C2A 1.3830(19) . ?
C1A C6A 1.384(2) . ?
C2A C3A 1.3773(18) . ?
C2A H2A 0.9300 . ?
C3A C4A 1.3902(18) . ?
C3A H3A 0.9300 . ?
C4A C5A 1.3937(19) . ?
C4A C7A 1.4896(17) . ?
C5A C6A 1.380(2) . ?
C5A H5A 0.9300 . ?
C6A H6A 0.9300 . ?
C7A O2A 1.2213(15) . ?
C7A C8A 1.5342(18) . ?
C8A O3A 1.4348(15) . ?
C8A C10A 1.514(2) . ?
C8A C9A 1.518(2) . ?
C9A H9AA 0.9600 . ?
C9A H9AB 0.9600 . ?
C9A H9AC 0.9600 . ?
C10A H10A 0.9600 . ?
C10A H10B 0.9600 . ?
C10A H10C 0.9600 . ?
O1A H1AO 0.87(2) . ?
O3A H3AO 0.89(2) . ?
C1B O1B 1.3494(18) . ?
C1B C2B 1.383(2) . ?
C1B C6B 1.383(2) . ?
C2B C3B 1.375(2) . ?
C2B H2B 0.9300 . ?
C3B C4B 1.3932(19) . ?
C3B H3B 0.9300 . ?
C4B C5B 1.4010(19) . ?
C4B C7B 1.4773(18) . ?
C5B C6B 1.373(2) . ?
C5B H5B 0.9300 . ?
C6B H6B 0.9300 . ?
C7B O2B 1.2222(16) . ?
C7B C8B 1.5377(19) . ?
C8B O3B 1.4325(17) . ?
C8B C10B 1.524(2) . ?
C8B C9B 1.524(2) . ?
C9B H9BA 0.9600 . ?
C9B H9BB 0.9600 . ?
C9B H9BC 0.9600 . ?
C10B H10D 0.9600 . ?
C10B H10E 0.9600 . ?
C10B H10F 0.9600 . ?
O1B H1BO 0.87(3) . ?
O3B H3BO 0.865(15) . ?

loop_
_geom_hbond_atom_site_label_D
_geom_hbond_atom_site_label_H
_geom_hbond_atom_site_label_A
_geom_hbond_distance_DH
_geom_hbond_distance_HA
_geom_hbond_distance_DA
_geom_hbond_angle_DHA
_geom_hbond_site_symmetry_A
_geom_hbond_publ_flag
O1A H1AO O3A 0.87(2) 1.85(2) 2.7006(15) 164(2) 1_556 yes
O3A H3AO O2A 0.89(2) 2.11(2) 2.5878(14) 112.9(18) . yes
O3A H3AO O2B 0.89(2) 2.24(2) 3.0127(15) 146(2) . yes
O1B H1BO O3B 0.87(3) 1.84(3) 2.6673(18) 157(2) 1_554 yes
O3B H3BO O2A 0.865(15) 2.341(18) 2.9911(16) 132.2(17) . yes
O3B H3BO O2B 0.865(15) 1.947(19) 2.5404(16) 124.7(17) . yes

loop_
_geom_torsion_atom_site_label_1
_geom_torsion_atom_site_label_2
_geom_torsion_atom_site_label_3
_geom_torsion_atom_site_label_4
_geom_torsion
_geom_torsion_site_symmetry_1
_geom_torsion_site_symmetry_2
_geom_torsion_site_symmetry_3
_geom_torsion_site_symmetry_4
_geom_torsion_publ_flag
O1A C1A C2A C3A 179.57(13) . . . . ?
C6A C1A C2A C3A -1.0(2) . . . . ?
C1A C2A C3A C4A 0.8(2) . . . . ?
C2A C3A C4A C5A 0.4(2) . . . . ?
C2A C3A C4A C7A -179.26(13) . . . . ?
C3A C4A C5A C6A -1.3(2) . . . . ?
C7A C4A C5A C6A 178.27(15) . . . . ?
C4A C5A C6A C1A 1.1(3) . . . . ?
O1A C1A C6A C5A 179.51(15) . . . . ?
C2A C1A C6A C5A 0.0(3) . . . . ?
C3A C4A C7A O2A 20.2(2) . . . . ?
C5A C4A C7A O2A -159.35(15) . . . . ?
C3A C4A C7A C8A -159.56(13) . . . . ?
C5A C4A C7A C8A 20.9(2) . . . . ?
O2A C7A C8A O3A -14.51(17) . . . . ?
C4A C7A C8A O3A 165.29(12) . . . . ?
O2A C7A C8A C10A -129.85(15) . . . . ?
C4A C7A C8A C10A 49.96(18) . . . . ?
O2A C7A C8A C9A 102.72(15) . . . . ?
C4A C7A C8A C9A -77.47(16) . . . . ?
O1B C1B C2B C3B 179.88(16) . . . . ?
C6B C1B C2B C3B 0.3(2) . . . . ?
C1B C2B C3B C4B -0.8(2) . . . . ?
C2B C3B C4B C5B 0.7(2) . . . . ?
C2B C3B C4B C7B -178.77(13) . . . . ?
C3B C4B C5B C6B -0.1(2) . . . . ?
C7B C4B C5B C6B 179.30(13) . . . . ?
C4B C5B C6B C1B -0.3(2) . . . . ?
O1B C1B C6B C5B -179.35(14) . . . . ?
C2B C1B C6B C5B 0.3(2) . . . . ?
C3B C4B C7B O2B -1.27(19) . . . . ?
C5B C4B C7B O2B 179.30(14) . . . . ?
C3B C4B C7B C8B 177.99(12) . . . . ?
C5B C4B C7B C8B -1.5(2) . . . . ?
O2B C7B C8B O3B 0.92(17) . . . . ?
C4B C7B C8B O3B -178.36(12) . . . . ?
O2B C7B C8B C10B -115.57(15) . . . . ?
C4B C7B C8B C10B 65.16(16) . . . . ?
O2B C7B C8B C9B 116.76(15) . . . . ?
C4B C7B C8B C9B -62.52(16) . . . . ?
